data_4025677
loop_
_publ_author_name
'Joseph R. Stringer'
'J. Aaron Crapster'
'Ilia A. Guzei'
'Helen E. Blackwell'

_publ_contact_author_address
;
Department of Chemistry
University of Wisconsin-Madison
1101 University Ave
Madison, WI  53706
USA
;
_publ_contact_author_email iguzei@chem.wisc.edu
_publ_contact_author_fax 608-262-0381
_publ_contact_author_name
;
Guzei, Ilia A. 
;
_publ_contact_author_phone 608-263-4694
_publ_section_title
;
 Construction of Peptoids with All Trans-Amide Backbones and Peptoid
 Reverse Turns via the Tactical Incorporation of N-Aryl Side Chains
 Capable of Hydrogen Bonding
;
_journal_name_full 'Journal of Organic Chemistry'
_journal_page_first 6068
_journal_page_last 6078
_journal_paper_doi 10.1021/jo101075a
_journal_volume 75
_journal_year 2010
_chemical_formula_moiety 'C17 H23 N3 O3'
_chemical_formula_sum 'C17 H23 N3 O3'
_chemical_formula_weight 317.38
_space_group_IT_number 2
_symmetry_cell_setting triclinic
_symmetry_Int_Tables_number 2
_symmetry_space_group_name_Hall '-P 1'
_symmetry_space_group_name_H-M 'P -1'
_atom_sites_solution_hydrogens geom
_atom_sites_solution_primary direct
_atom_sites_solution_secondary difmap
_audit_creation_method
;
manual editing of the CIF file 
created by SHELXTL Ver. 6.10
and processed with modiCIfer-09152005. 
;
_audit_update_record
;
2008-10-16 # Formatted by publCIF
;
_cell_angle_alpha 81.016(2)
_cell_angle_beta 81.487(2)
_cell_angle_gamma 84.078(2)
_cell_formula_units_Z 4
_cell_length_a 8.7424(3)
_cell_length_b 12.4268(4)
_cell_length_c 15.4933(5)
_cell_measurement_reflns_used 9087
_cell_measurement_temperature 100(2)
_cell_measurement_theta_max 69.76
_cell_measurement_theta_min 2.91
_cell_volume 1638.70(9)
_computing_cell_refinement 'SAINT Ver. 7.24A (Bruker-AXS, 2007)'
_computing_data_collection 'APEX2 Ver. 2.1-4 (Bruker-AXS, 2007)'
_computing_data_reduction 'SAINT Ver. 7.24A'
_computing_molecular_graphics 'SHELXTL Ver. 6.10'
_computing_publication_material 'SHELXTL Ver. 6.10'
_computing_structure_refinement 'SHELXTL Ver. 6.10'
_computing_structure_solution 'SHELXTL Ver. 6.10 (Sheldrick, 2008)'
_diffrn_ambient_temperature 100(2)
_diffrn_measured_fraction_theta_full 0.963
_diffrn_measured_fraction_theta_max 0.950
_diffrn_measurement_device_type 'Bruker APEX-II CCD'
_diffrn_measurement_method '0.50\\% \\w and 0.5 \\% \\f scans'
_diffrn_radiation_monochromator graphite
_diffrn_radiation_source 'fine-focus sealed tube'
_diffrn_radiation_type 'Cu K\a'
_diffrn_radiation_wavelength 1.54178
_diffrn_reflns_av_R_equivalents 0.0277
_diffrn_reflns_av_sigmaI/netI 0.0226
_diffrn_reflns_limit_h_max 8
_diffrn_reflns_limit_h_min -9
_diffrn_reflns_limit_k_max 15
_diffrn_reflns_limit_k_min -15
_diffrn_reflns_limit_l_max 18
_diffrn_reflns_limit_l_min -18
_diffrn_reflns_number 26204
_diffrn_reflns_theta_full 67.00
_diffrn_reflns_theta_max 69.76
_diffrn_reflns_theta_min 2.91
_exptl_absorpt_coefficient_mu 0.726
_exptl_absorpt_correction_T_max 0.9309
_exptl_absorpt_correction_T_min 0.7129
_exptl_absorpt_correction_type multi-scan
_exptl_absorpt_process_details
;
SADABS  (Bruker-AXS, 2003)
;
_exptl_crystal_colour colourless
_exptl_crystal_density_diffrn 1.286
_exptl_crystal_density_method 'not measured'
_exptl_crystal_description needle
_exptl_crystal_F_000 680
_exptl_crystal_size_max 0.50
_exptl_crystal_size_mid 0.10
_exptl_crystal_size_min 0.10
_refine_diff_density_max 0.250
_refine_diff_density_min -0.189
_refine_diff_density_rms 0.038
_refine_ls_extinction_method none
_refine_ls_goodness_of_fit_ref 0.985
_refine_ls_hydrogen_treatment mixed
_refine_ls_matrix_type full
_refine_ls_number_parameters 427
_refine_ls_number_reflns 5875
_refine_ls_number_restraints 0
_refine_ls_restrained_S_all 0.985
_refine_ls_R_factor_all 0.0458
_refine_ls_R_factor_gt 0.0369
_refine_ls_shift/su_max 0.000
_refine_ls_shift/su_mean 0.000
_refine_ls_structure_factor_coef Fsqd
_refine_ls_weighting_details 'calc w=1/[\s^2^(Fo^2^)+(0.0493P)^2^+0.6997P] where P=(Fo^2^+2Fc^2^)/3'
_refine_ls_weighting_scheme calc
_refine_ls_wR_factor_gt 0.0915
_refine_ls_wR_factor_ref 0.0972
_reflns_number_gt 4918
_reflns_number_total 5875
_reflns_threshold_expression I>2\s(I)
_cod_data_source_file jo101075a_si_003.cif
_cod_data_source_block blackwell13
_cod_original_sg_symbol_Hall '-P 1        '
_cod_original_sg_symbol_H-M 'P -1 '
_cod_database_code 4025677

loop_
_symmetry_equiv_pos_as_xyz
'x, y, z'
'-x, -y, -z'

loop_
_atom_site_label
_atom_site_type_symbol
_atom_site_fract_x
_atom_site_fract_y
_atom_site_fract_z
_atom_site_U_iso_or_equiv
_atom_site_adp_type
_atom_site_occupancy
_atom_site_symmetry_multiplicity
_atom_site_calc_flag
_atom_site_refinement_flags
_atom_site_disorder_assembly
_atom_site_disorder_group
O1 O 0.43932(13) 0.19749(8) 0.32936(7) 0.0247(2) Uani 1 1 d . . .
O2 O 0.67043(12) 0.23349(8) 0.12832(7) 0.0240(2) Uani 1 1 d . . .
O3 O 0.32541(15) -0.17334(9) 0.33844(8) 0.0356(3) Uani 1 1 d . . .
O4 O 0.10707(12) 0.53119(8) 0.68594(7) 0.0240(2) Uani 1 1 d . . .
O5 O -0.13473(12) 0.51660(9) 0.87727(7) 0.0269(2) Uani 1 1 d . . .
O6 O 0.23729(14) 0.13793(9) 0.75004(8) 0.0337(3) Uani 1 1 d . . .
N1 N 0.41640(15) 0.38177(10) 0.31354(8) 0.0233(3) Uani 1 1 d . . .
N2 N 0.42461(14) 0.18610(9) 0.15635(8) 0.0177(3) Uani 1 1 d . . .
N3 N 0.37104(15) 0.00244(10) 0.28070(8) 0.0228(3) Uani 1 1 d . . .
H3N H 0.410(2) 0.0585(15) 0.2915(12) 0.030(5) Uiso 1 1 d . . .
N4 N 0.06969(14) 0.71299(9) 0.69033(8) 0.0198(3) Uani 1 1 d . . .
N5 N 0.12435(14) 0.47959(9) 0.86332(8) 0.0183(3) Uani 1 1 d . . .
N6 N 0.21666(15) 0.32098(10) 0.75308(8) 0.0220(3) Uani 1 1 d . . .
H6N H 0.175(2) 0.3837(15) 0.7310(11) 0.027(5) Uiso 1 1 d . . .
C1 C 0.4557(2) 0.38264(13) 0.40228(11) 0.0312(4) Uani 1 1 d . . .
H1A H 0.5549 0.4163 0.3978 0.037 Uiso 1 1 calc R . .
H1B H 0.4693 0.3066 0.4325 0.037 Uiso 1 1 calc R . .
C2 C 0.3283(2) 0.44665(13) 0.45592(11) 0.0326(4) Uani 1 1 d . . .
H2A H 0.3592 0.4497 0.5144 0.039 Uiso 1 1 calc R . .
H2B H 0.2317 0.4088 0.4654 0.039 Uiso 1 1 calc R . .
C3 C 0.2982(2) 0.56220(13) 0.40899(11) 0.0312(4) Uani 1 1 d . . .
H3A H 0.3910 0.6029 0.4052 0.037 Uiso 1 1 calc R . .
H3B H 0.2102 0.6007 0.4429 0.037 Uiso 1 1 calc R . .
C4 C 0.26073(18) 0.55860(12) 0.31659(10) 0.0259(3) Uani 1 1 d . . .
H4A H 0.1602 0.5267 0.3209 0.031 Uiso 1 1 calc R . .
H4B H 0.2502 0.6340 0.2849 0.031 Uiso 1 1 calc R . .
C5 C 0.38599(18) 0.49123(11) 0.26443(10) 0.0216(3) Uani 1 1 d . . .
H5A H 0.3526 0.4843 0.2074 0.026 Uiso 1 1 calc R . .
H5B H 0.4827 0.5292 0.2520 0.026 Uiso 1 1 calc R . .
C6 C 0.41441(16) 0.28670(11) 0.28330(9) 0.0192(3) Uani 1 1 d . . .
C7 C 0.37665(17) 0.29003(11) 0.18947(9) 0.0192(3) Uani 1 1 d . . .
H7A H 0.2636 0.3067 0.1890 0.023 Uiso 1 1 calc R . .
H7B H 0.4302 0.3492 0.1500 0.023 Uiso 1 1 calc R . .
C8 C 0.57828(17) 0.16624(11) 0.12607(9) 0.0185(3) Uani 1 1 d . . .
C9 C 0.62919(17) 0.06023(12) 0.09085(10) 0.0236(3) Uani 1 1 d . . .
H9A H 0.7272 0.0675 0.0514 0.035 Uiso 1 1 calc R . .
H9B H 0.5497 0.0422 0.0582 0.035 Uiso 1 1 calc R . .
H9C H 0.6438 0.0018 0.1400 0.035 Uiso 1 1 calc R . .
C10 C 0.30897(16) 0.11528(11) 0.14817(9) 0.0190(3) Uani 1 1 d . . .
C11 C 0.21954(17) 0.14249(12) 0.07972(10) 0.0217(3) Uani 1 1 d . . .
H11 H 0.2377 0.2060 0.0380 0.026 Uiso 1 1 calc R . .
C12 C 0.10405(18) 0.07773(13) 0.07177(10) 0.0261(3) Uani 1 1 d . . .
H12 H 0.0415 0.0974 0.0257 0.031 Uiso 1 1 calc R . .
C13 C 0.08074(18) -0.01586(13) 0.13170(11) 0.0276(3) Uani 1 1 d . . .
H13 H 0.0021 -0.0607 0.1262 0.033 Uiso 1 1 calc R . .
C14 C 0.17010(18) -0.04524(12) 0.19964(10) 0.0258(3) Uani 1 1 d . . .
H14 H 0.1539 -0.1107 0.2394 0.031 Uiso 1 1 calc R . .
C15 C 0.28437(17) 0.02120(11) 0.20996(10) 0.0210(3) Uani 1 1 d . . .
C16 C 0.38385(19) -0.08903(12) 0.34102(10) 0.0263(3) Uani 1 1 d . . .
C17 C 0.4809(2) -0.07696(13) 0.41095(11) 0.0319(4) Uani 1 1 d . . .
H17A H 0.4668 -0.1376 0.4593 0.048 Uiso 1 1 calc R . .
H17B H 0.4485 -0.0076 0.4335 0.048 Uiso 1 1 calc R . .
H17C H 0.5904 -0.0779 0.3856 0.048 Uiso 1 1 calc R . .
C18 C 0.07371(18) 0.81075(11) 0.73255(10) 0.0211(3) Uani 1 1 d . . .
H18A H 0.1185 0.7894 0.7884 0.025 Uiso 1 1 calc R . .
H18B H -0.0334 0.8437 0.7467 0.025 Uiso 1 1 calc R . .
C19 C 0.17018(18) 0.89440(12) 0.67235(10) 0.0232(3) Uani 1 1 d . . .
H19A H 0.2800 0.8646 0.6639 0.028 Uiso 1 1 calc R . .
H19B H 0.1650 0.9614 0.7002 0.028 Uiso 1 1 calc R . .
C20 C 0.1112(2) 0.92281(12) 0.58320(10) 0.0279(4) Uani 1 1 d . . .
H20A H 0.1785 0.9744 0.5438 0.034 Uiso 1 1 calc R . .
H20B H 0.0046 0.9587 0.5909 0.034 Uiso 1 1 calc R . .
C21 C 0.1115(2) 0.81890(13) 0.54165(10) 0.0281(4) Uani 1 1 d . . .
H21A H 0.0677 0.8373 0.4853 0.034 Uiso 1 1 calc R . .
H21B H 0.2195 0.7870 0.5289 0.034 Uiso 1 1 calc R . .
C22 C 0.01594(19) 0.73572(12) 0.60344(10) 0.0241(3) Uani 1 1 d . . .
H22A H -0.0946 0.7641 0.6102 0.029 Uiso 1 1 calc R . .
H22B H 0.0242 0.6670 0.5776 0.029 Uiso 1 1 calc R . .
C23 C 0.10462(16) 0.61005(11) 0.72628(9) 0.0184(3) Uani 1 1 d . . .
C24 C 0.14192(18) 0.59209(11) 0.82141(10) 0.0211(3) Uani 1 1 d . . .
H24A H 0.2498 0.6097 0.8214 0.025 Uiso 1 1 calc R . .
H24B H 0.0718 0.6423 0.8559 0.025 Uiso 1 1 calc R . .
C25 C -0.02323(17) 0.45062(12) 0.89021(9) 0.0207(3) Uani 1 1 d . . .
C26 C -0.04352(18) 0.33658(12) 0.93704(11) 0.0280(4) Uani 1 1 d . . .
H26A H -0.1511 0.3317 0.9652 0.042 Uiso 1 1 calc R . .
H26B H 0.0265 0.3189 0.9821 0.042 Uiso 1 1 calc R . .
H26C H -0.0192 0.2847 0.8944 0.042 Uiso 1 1 calc R . .
C27 C 0.26026(16) 0.40639(11) 0.87582(9) 0.0180(3) Uani 1 1 d . . .
C28 C 0.35025(17) 0.41977(11) 0.93945(9) 0.0197(3) Uani 1 1 d . . .
H28 H 0.3203 0.4757 0.9754 0.024 Uiso 1 1 calc R . .
C29 C 0.48420(17) 0.35127(12) 0.95060(10) 0.0223(3) Uani 1 1 d . . .
H29 H 0.5471 0.3611 0.9933 0.027 Uiso 1 1 calc R . .
C30 C 0.52525(18) 0.26852(12) 0.89887(10) 0.0244(3) Uani 1 1 d . . .
H30 H 0.6157 0.2209 0.9072 0.029 Uiso 1 1 calc R . .
C31 C 0.43619(18) 0.25433(12) 0.83523(10) 0.0228(3) Uani 1 1 d . . .
H31 H 0.4652 0.1968 0.8007 0.027 Uiso 1 1 calc R . .
C32 C 0.30385(17) 0.32456(11) 0.82184(9) 0.0199(3) Uani 1 1 d . . .
C33 C 0.19293(18) 0.23064(12) 0.71933(10) 0.0243(3) Uani 1 1 d . . .
C34 C 0.1048(2) 0.25316(13) 0.64083(11) 0.0305(4) Uani 1 1 d . . .
H34A H 0.1673 0.2236 0.5906 0.046 Uiso 1 1 calc R . .
H34B H 0.0829 0.3322 0.6254 0.046 Uiso 1 1 calc R . .
H34C H 0.0069 0.2182 0.6554 0.046 Uiso 1 1 calc R . .

loop_
_atom_site_aniso_label
_atom_site_aniso_U_11
_atom_site_aniso_U_22
_atom_site_aniso_U_33
_atom_site_aniso_U_23
_atom_site_aniso_U_13
_atom_site_aniso_U_12
O1 0.0328(6) 0.0164(5) 0.0256(6) -0.0014(4) -0.0092(4) -0.0001(4)
O2 0.0194(6) 0.0237(5) 0.0301(6) -0.0029(4) -0.0059(4) -0.0055(4)
O3 0.0550(8) 0.0212(6) 0.0296(6) -0.0008(5) -0.0013(5) -0.0093(5)
O4 0.0336(6) 0.0176(5) 0.0227(5) -0.0057(4) -0.0065(4) -0.0031(4)
O5 0.0208(6) 0.0290(6) 0.0289(6) -0.0029(5) -0.0035(4) 0.0053(4)
O6 0.0432(7) 0.0201(6) 0.0395(7) -0.0053(5) -0.0085(5) -0.0047(5)
N1 0.0334(8) 0.0168(6) 0.0216(7) -0.0043(5) -0.0087(5) -0.0014(5)
N2 0.0177(7) 0.0148(6) 0.0213(6) -0.0040(5) -0.0026(5) -0.0019(4)
N3 0.0256(7) 0.0165(6) 0.0265(7) -0.0020(5) -0.0030(5) -0.0049(5)
N4 0.0230(7) 0.0174(6) 0.0203(6) -0.0030(5) -0.0058(5) -0.0032(5)
N5 0.0201(7) 0.0154(6) 0.0195(6) -0.0021(5) -0.0031(5) -0.0012(4)
N6 0.0263(7) 0.0168(6) 0.0242(7) -0.0050(5) -0.0060(5) -0.0010(5)
C1 0.0489(11) 0.0210(8) 0.0275(9) -0.0042(6) -0.0162(7) -0.0031(7)
C2 0.0463(11) 0.0335(9) 0.0211(8) -0.0060(7) -0.0036(7) -0.0152(7)
C3 0.0354(10) 0.0283(8) 0.0315(9) -0.0132(7) -0.0010(7) -0.0014(7)
C4 0.0249(9) 0.0229(8) 0.0298(9) -0.0059(6) -0.0024(6) -0.0005(6)
C5 0.0253(8) 0.0159(7) 0.0234(8) -0.0024(6) -0.0024(6) -0.0029(6)
C6 0.0153(7) 0.0182(7) 0.0239(8) -0.0033(6) -0.0022(5) -0.0012(5)
C7 0.0195(8) 0.0155(7) 0.0229(7) -0.0036(6) -0.0037(6) 0.0000(5)
C8 0.0191(8) 0.0187(7) 0.0179(7) -0.0001(5) -0.0056(5) -0.0018(5)
C9 0.0184(8) 0.0225(7) 0.0296(8) -0.0058(6) -0.0015(6) 0.0003(6)
C10 0.0159(8) 0.0180(7) 0.0234(8) -0.0072(6) 0.0009(5) -0.0017(5)
C11 0.0211(8) 0.0222(7) 0.0219(7) -0.0059(6) -0.0005(6) -0.0016(6)
C12 0.0236(9) 0.0301(8) 0.0267(8) -0.0096(7) -0.0034(6) -0.0039(6)
C13 0.0229(9) 0.0293(8) 0.0338(9) -0.0141(7) 0.0001(6) -0.0084(6)
C14 0.0275(9) 0.0197(7) 0.0300(8) -0.0064(6) 0.0031(6) -0.0062(6)
C15 0.0194(8) 0.0188(7) 0.0247(8) -0.0072(6) 0.0010(6) -0.0002(5)
C16 0.0317(9) 0.0218(8) 0.0229(8) -0.0033(6) 0.0043(6) -0.0011(6)
C17 0.0370(10) 0.0286(8) 0.0273(9) 0.0011(7) -0.0025(7) -0.0004(7)
C18 0.0256(8) 0.0160(7) 0.0225(8) -0.0046(6) -0.0050(6) -0.0005(5)
C19 0.0227(8) 0.0186(7) 0.0295(8) -0.0045(6) -0.0051(6) -0.0032(6)
C20 0.0339(9) 0.0206(8) 0.0283(9) 0.0013(6) -0.0040(7) -0.0052(6)
C21 0.0377(10) 0.0254(8) 0.0212(8) 0.0007(6) -0.0060(6) -0.0051(6)
C22 0.0288(9) 0.0220(7) 0.0236(8) -0.0027(6) -0.0088(6) -0.0046(6)
C23 0.0151(7) 0.0188(7) 0.0213(7) -0.0033(6) -0.0010(5) -0.0038(5)
C24 0.0263(8) 0.0157(7) 0.0222(8) -0.0032(6) -0.0050(6) -0.0022(5)
C25 0.0206(8) 0.0235(7) 0.0181(7) -0.0044(6) -0.0027(5) 0.0000(6)
C26 0.0208(9) 0.0270(8) 0.0327(9) 0.0025(7) 0.0013(6) -0.0028(6)
C27 0.0166(8) 0.0165(7) 0.0195(7) 0.0000(5) 0.0005(5) -0.0032(5)
C28 0.0205(8) 0.0197(7) 0.0182(7) -0.0016(6) 0.0005(5) -0.0042(5)
C29 0.0182(8) 0.0265(8) 0.0216(8) 0.0015(6) -0.0030(6) -0.0055(6)
C30 0.0183(8) 0.0241(8) 0.0278(8) 0.0017(6) 0.0000(6) -0.0002(6)
C31 0.0244(8) 0.0185(7) 0.0243(8) -0.0035(6) 0.0016(6) -0.0020(6)
C32 0.0205(8) 0.0174(7) 0.0213(7) -0.0012(6) -0.0003(6) -0.0050(5)
C33 0.0264(9) 0.0217(8) 0.0248(8) -0.0056(6) 0.0009(6) -0.0051(6)
C34 0.0370(10) 0.0292(8) 0.0275(9) -0.0086(7) -0.0032(7) -0.0081(7)

loop_
_atom_type_symbol
_atom_type_description
_atom_type_scat_dispersion_real
_atom_type_scat_dispersion_imag
_atom_type_scat_source
C C 0.0181 0.0091 'International Tables Vol C Tables 4.2.6.8 and 6.1.1.4'
H H 0.0000 0.0000 'International Tables Vol C Tables 4.2.6.8 and 6.1.1.4'
N N 0.0311 0.0180 'International Tables Vol C Tables 4.2.6.8 and 6.1.1.4'
O O 0.0492 0.0322 'International Tables Vol C Tables 4.2.6.8 and 6.1.1.4'

loop_
_geom_angle_atom_site_label_1
_geom_angle_atom_site_label_2
_geom_angle_atom_site_label_3
_geom_angle
_geom_angle_site_symmetry_1
_geom_angle_site_symmetry_3
_geom_angle_publ_flag
C6 N1 C1 120.12(12) . . ?
C6 N1 C5 125.88(12) . . ?
C1 N1 C5 113.98(11) . . ?
C8 N2 C10 122.75(11) . . ?
C8 N2 C7 117.29(11) . . ?
C10 N2 C7 119.62(11) . . ?
C16 N3 C15 128.18(13) . . ?
C16 N3 H3N 115.8(12) . . ?
C15 N3 H3N 115.4(12) . . ?
C23 N4 C22 120.30(12) . . ?
C23 N4 C18 125.30(12) . . ?
C22 N4 C18 114.34(11) . . ?
C25 N5 C27 123.51(11) . . ?
C25 N5 C24 116.99(12) . . ?
C27 N5 C24 119.49(11) . . ?
C33 N6 C32 126.54(13) . . ?
C33 N6 H6N 118.4(12) . . ?
C32 N6 H6N 115.1(12) . . ?
N1 C1 C2 110.55(14) . . ?
N1 C1 H1A 109.5 . . ?
C2 C1 H1A 109.5 . . ?
N1 C1 H1B 109.5 . . ?
C2 C1 H1B 109.5 . . ?
H1A C1 H1B 108.1 . . ?
C1 C2 C3 110.97(13) . . ?
C1 C2 H2A 109.4 . . ?
C3 C2 H2A 109.4 . . ?
C1 C2 H2B 109.4 . . ?
C3 C2 H2B 109.4 . . ?
H2A C2 H2B 108.0 . . ?
C2 C3 C4 109.96(13) . . ?
C2 C3 H3A 109.7 . . ?
C4 C3 H3A 109.7 . . ?
C2 C3 H3B 109.7 . . ?
C4 C3 H3B 109.7 . . ?
H3A C3 H3B 108.2 . . ?
C5 C4 C3 111.76(13) . . ?
C5 C4 H4A 109.3 . . ?
C3 C4 H4A 109.3 . . ?
C5 C4 H4B 109.3 . . ?
C3 C4 H4B 109.3 . . ?
H4A C4 H4B 107.9 . . ?
N1 C5 C4 111.02(12) . . ?
N1 C5 H5A 109.4 . . ?
C4 C5 H5A 109.4 . . ?
N1 C5 H5B 109.4 . . ?
C4 C5 H5B 109.4 . . ?
H5A C5 H5B 108.0 . . ?
O1 C6 N1 122.00(13) . . ?
O1 C6 C7 119.78(12) . . ?
N1 C6 C7 118.22(12) . . ?
N2 C7 C6 111.61(11) . . ?
N2 C7 H7A 109.3 . . ?
C6 C7 H7A 109.3 . . ?
N2 C7 H7B 109.3 . . ?
C6 C7 H7B 109.3 . . ?
H7A C7 H7B 108.0 . . ?
O2 C8 N2 120.21(13) . . ?
O2 C8 C9 121.85(13) . . ?
N2 C8 C9 117.94(12) . . ?
C8 C9 H9A 109.5 . . ?
C8 C9 H9B 109.5 . . ?
H9A C9 H9B 109.5 . . ?
C8 C9 H9C 109.5 . . ?
H9A C9 H9C 109.5 . . ?
H9B C9 H9C 109.5 . . ?
C11 C10 C15 120.46(13) . . ?
C11 C10 N2 119.22(12) . . ?
C15 C10 N2 120.30(13) . . ?
C12 C11 C10 120.53(14) . . ?
C12 C11 H11 119.7 . . ?
C10 C11 H11 119.7 . . ?
C13 C12 C11 119.27(15) . . ?
C13 C12 H12 120.4 . . ?
C11 C12 H12 120.4 . . ?
C12 C13 C14 121.08(14) . . ?
C12 C13 H13 119.5 . . ?
C14 C13 H13 119.5 . . ?
C13 C14 C15 120.24(14) . . ?
C13 C14 H14 119.9 . . ?
C15 C14 H14 119.9 . . ?
N3 C15 C10 117.59(13) . . ?
N3 C15 C14 123.95(14) . . ?
C10 C15 C14 118.38(14) . . ?
O3 C16 N3 123.93(16) . . ?
O3 C16 C17 122.93(14) . . ?
N3 C16 C17 113.13(13) . . ?
C16 C17 H17A 109.5 . . ?
C16 C17 H17B 109.5 . . ?
H17A C17 H17B 109.5 . . ?
C16 C17 H17C 109.5 . . ?
H17A C17 H17C 109.5 . . ?
H17B C17 H17C 109.5 . . ?
N4 C18 C19 110.89(12) . . ?
N4 C18 H18A 109.5 . . ?
C19 C18 H18A 109.5 . . ?
N4 C18 H18B 109.5 . . ?
C19 C18 H18B 109.5 . . ?
H18A C18 H18B 108.0 . . ?
C18 C19 C20 110.74(12) . . ?
C18 C19 H19A 109.5 . . ?
C20 C19 H19A 109.5 . . ?
C18 C19 H19B 109.5 . . ?
C20 C19 H19B 109.5 . . ?
H19A C19 H19B 108.1 . . ?
C19 C20 C21 109.88(12) . . ?
C19 C20 H20A 109.7 . . ?
C21 C20 H20A 109.7 . . ?
C19 C20 H20B 109.7 . . ?
C21 C20 H20B 109.7 . . ?
H20A C20 H20B 108.2 . . ?
C22 C21 C20 110.59(13) . . ?
C22 C21 H21A 109.5 . . ?
C20 C21 H21A 109.5 . . ?
C22 C21 H21B 109.5 . . ?
C20 C21 H21B 109.5 . . ?
H21A C21 H21B 108.1 . . ?
N4 C22 C21 111.08(12) . . ?
N4 C22 H22A 109.4 . . ?
C21 C22 H22A 109.4 . . ?
N4 C22 H22B 109.4 . . ?
C21 C22 H22B 109.4 . . ?
H22A C22 H22B 108.0 . . ?
O4 C23 N4 122.57(13) . . ?
O4 C23 C24 120.28(12) . . ?
N4 C23 C24 117.15(12) . . ?
N5 C24 C23 111.72(11) . . ?
N5 C24 H24A 109.3 . . ?
C23 C24 H24A 109.3 . . ?
N5 C24 H24B 109.3 . . ?
C23 C24 H24B 109.3 . . ?
H24A C24 H24B 107.9 . . ?
O5 C25 N5 120.52(13) . . ?
O5 C25 C26 121.72(14) . . ?
N5 C25 C26 117.76(12) . . ?
C25 C26 H26A 109.5 . . ?
C25 C26 H26B 109.5 . . ?
H26A C26 H26B 109.5 . . ?
C25 C26 H26C 109.5 . . ?
H26A C26 H26C 109.5 . . ?
H26B C26 H26C 109.5 . . ?
C28 C27 C32 120.54(13) . . ?
C28 C27 N5 119.48(12) . . ?
C32 C27 N5 119.94(13) . . ?
C27 C28 C29 120.02(13) . . ?
C27 C28 H28 120.0 . . ?
C29 C28 H28 120.0 . . ?
C30 C29 C28 119.51(14) . . ?
C30 C29 H29 120.2 . . ?
C28 C29 H29 120.2 . . ?
C31 C30 C29 120.95(14) . . ?
C31 C30 H30 119.5 . . ?
C29 C30 H30 119.5 . . ?
C30 C31 C32 119.99(14) . . ?
C30 C31 H31 120.0 . . ?
C32 C31 H31 120.0 . . ?
C31 C32 C27 118.94(13) . . ?
C31 C32 N6 122.76(13) . . ?
C27 C32 N6 118.20(13) . . ?
O6 C33 N6 123.27(15) . . ?
O6 C33 C34 122.13(14) . . ?
N6 C33 C34 114.60(13) . . ?
C33 C34 H34A 109.5 . . ?
C33 C34 H34B 109.5 . . ?
H34A C34 H34B 109.5 . . ?
C33 C34 H34C 109.5 . . ?
H34A C34 H34C 109.5 . . ?
H34B C34 H34C 109.5 . . ?

loop_
_geom_bond_atom_site_label_1
_geom_bond_atom_site_label_2
_geom_bond_distance
_geom_bond_site_symmetry_2
_geom_bond_publ_flag
O1 C6 1.2389(17) . yes
O2 C8 1.2268(17) . yes
O3 C16 1.2207(19) . yes
O4 C23 1.2387(17) . yes
O5 C25 1.2265(18) . yes
O6 C33 1.2228(19) . yes
N1 C6 1.3398(18) . ?
N1 C1 1.4675(19) . ?
N1 C5 1.4704(18) . ?
N2 C8 1.3664(19) . ?
N2 C10 1.4384(18) . ?
N2 C7 1.4624(17) . ?
N3 C16 1.360(2) . ?
N3 C15 1.400(2) . ?
N3 H3N 0.856(19) . ?
N4 C23 1.3368(18) . ?
N4 C22 1.4676(18) . ?
N4 C18 1.4728(18) . ?
N5 C25 1.3630(19) . ?
N5 C27 1.4376(18) . ?
N5 C24 1.4598(17) . ?
N6 C33 1.3565(19) . ?
N6 C32 1.4071(19) . ?
N6 H6N 0.868(18) . ?
C1 C2 1.521(2) . ?
C1 H1A 0.9900 . ?
C1 H1B 0.9900 . ?
C2 C3 1.521(2) . ?
C2 H2A 0.9900 . ?
C2 H2B 0.9900 . ?
C3 C4 1.523(2) . ?
C3 H3A 0.9900 . ?
C3 H3B 0.9900 . ?
C4 C5 1.521(2) . ?
C4 H4A 0.9900 . ?
C4 H4B 0.9900 . ?
C5 H5A 0.9900 . ?
C5 H5B 0.9900 . ?
C6 C7 1.531(2) . ?
C7 H7A 0.9900 . ?
C7 H7B 0.9900 . ?
C8 C9 1.504(2) . ?
C9 H9A 0.9800 . ?
C9 H9B 0.9800 . ?
C9 H9C 0.9800 . ?
C10 C11 1.389(2) . ?
C10 C15 1.404(2) . ?
C11 C12 1.385(2) . ?
C11 H11 0.9500 . ?
C12 C13 1.383(2) . ?
C12 H12 0.9500 . ?
C13 C14 1.384(2) . ?
C13 H13 0.9500 . ?
C14 C15 1.401(2) . ?
C14 H14 0.9500 . ?
C16 C17 1.505(2) . ?
C17 H17A 0.9800 . ?
C17 H17B 0.9800 . ?
C17 H17C 0.9800 . ?
C18 C19 1.519(2) . ?
C18 H18A 0.9900 . ?
C18 H18B 0.9900 . ?
C19 C20 1.523(2) . ?
C19 H19A 0.9900 . ?
C19 H19B 0.9900 . ?
C20 C21 1.530(2) . ?
C20 H20A 0.9900 . ?
C20 H20B 0.9900 . ?
C21 C22 1.521(2) . ?
C21 H21A 0.9900 . ?
C21 H21B 0.9900 . ?
C22 H22A 0.9900 . ?
C22 H22B 0.9900 . ?
C23 C24 1.534(2) . ?
C24 H24A 0.9900 . ?
C24 H24B 0.9900 . ?
C25 C26 1.503(2) . ?
C26 H26A 0.9800 . ?
C26 H26B 0.9800 . ?
C26 H26C 0.9800 . ?
C27 C28 1.388(2) . ?
C27 C32 1.404(2) . ?
C28 C29 1.391(2) . ?
C28 H28 0.9500 . ?
C29 C30 1.387(2) . ?
C29 H29 0.9500 . ?
C30 C31 1.385(2) . ?
C30 H30 0.9500 . ?
C31 C32 1.396(2) . ?
C31 H31 0.9500 . ?
C33 C34 1.510(2) . ?
C34 H34A 0.9800 . ?
C34 H34B 0.9800 . ?
C34 H34C 0.9800 . ?

loop_
_geom_hbond_atom_site_label_D
_geom_hbond_atom_site_label_H
_geom_hbond_atom_site_label_A
_geom_hbond_distance_DH
_geom_hbond_distance_HA
_geom_hbond_distance_DA
_geom_hbond_angle_DHA
_geom_hbond_site_symmetry_A
N6 H6N O4 0.868(18) 1.923(19) 2.7845(16) 172.0(17) .
N3 H3N O1 0.856(19) 1.960(19) 2.7932(16) 164.0(18) .

loop_
_geom_torsion_atom_site_label_1
_geom_torsion_atom_site_label_2
_geom_torsion_atom_site_label_3
_geom_torsion_atom_site_label_4
_geom_torsion
_geom_torsion_site_symmetry_1
_geom_torsion_site_symmetry_2
_geom_torsion_site_symmetry_3
_geom_torsion_site_symmetry_4
_geom_torsion_publ_flag
C6 N1 C1 C2 -125.26(15) . . . . ?
C5 N1 C1 C2 56.31(18) . . . . ?
N1 C1 C2 C3 -56.12(18) . . . . ?
C1 C2 C3 C4 55.45(18) . . . . ?
C2 C3 C4 C5 -54.14(18) . . . . ?
C6 N1 C5 C4 126.87(15) . . . . ?
C1 N1 C5 C4 -54.80(17) . . . . ?
C3 C4 C5 N1 53.21(17) . . . . ?
C1 N1 C6 O1 2.8(2) . . . . ?
C5 N1 C6 O1 -179.00(13) . . . . ?
C1 N1 C6 C7 -178.52(13) . . . . ?
C5 N1 C6 C7 -0.3(2) . . . . ?
C8 N2 C7 C6 -79.20(15) . . . . ?
C10 N2 C7 C6 107.30(14) . . . . ?
O1 C6 C7 N2 -18.82(19) . . . . ?
N1 C6 C7 N2 162.44(12) . . . . ?
C10 N2 C8 O2 174.21(13) . . . . ?
C7 N2 C8 O2 0.93(19) . . . . ?
C10 N2 C8 C9 -6.1(2) . . . . ?
C7 N2 C8 C9 -179.34(12) . . . . ?
C8 N2 C10 C11 -98.62(16) . . . . ?
C7 N2 C10 C11 74.51(17) . . . . ?
C8 N2 C10 C15 82.93(17) . . . . ?
C7 N2 C10 C15 -103.93(15) . . . . ?
C15 C10 C11 C12 0.5(2) . . . . ?
N2 C10 C11 C12 -177.97(13) . . . . ?
C10 C11 C12 C13 -1.4(2) . . . . ?
C11 C12 C13 C14 0.5(2) . . . . ?
C12 C13 C14 C15 1.4(2) . . . . ?
C16 N3 C15 C10 -169.88(14) . . . . ?
C16 N3 C15 C14 13.3(2) . . . . ?
C11 C10 C15 N3 -175.72(13) . . . . ?
N2 C10 C15 N3 2.71(19) . . . . ?
C11 C10 C15 C14 1.3(2) . . . . ?
N2 C10 C15 C14 179.76(13) . . . . ?
C13 C14 C15 N3 174.60(14) . . . . ?
C13 C14 C15 C10 -2.2(2) . . . . ?
C15 N3 C16 O3 4.5(3) . . . . ?
C15 N3 C16 C17 -176.75(14) . . . . ?
C23 N4 C18 C19 127.75(14) . . . . ?
C22 N4 C18 C19 -54.86(16) . . . . ?
N4 C18 C19 C20 55.05(16) . . . . ?
C18 C19 C20 C21 -56.46(17) . . . . ?
C19 C20 C21 C22 56.16(18) . . . . ?
C23 N4 C22 C21 -127.72(14) . . . . ?
C18 N4 C22 C21 54.75(17) . . . . ?
C20 C21 C22 N4 -54.65(17) . . . . ?
C22 N4 C23 O4 6.6(2) . . . . ?
C18 N4 C23 O4 -176.15(13) . . . . ?
C22 N4 C23 C24 -173.18(13) . . . . ?
C18 N4 C23 C24 4.1(2) . . . . ?
C25 N5 C24 C23 -75.99(16) . . . . ?
C27 N5 C24 C23 105.23(14) . . . . ?
O4 C23 C24 N5 -19.87(19) . . . . ?
N4 C23 C24 N5 159.92(12) . . . . ?
C27 N5 C25 O5 -179.62(13) . . . . ?
C24 N5 C25 O5 1.7(2) . . . . ?
C27 N5 C25 C26 1.3(2) . . . . ?
C24 N5 C25 C26 -177.40(13) . . . . ?
C25 N5 C27 C28 -106.33(16) . . . . ?
C24 N5 C27 C28 72.36(17) . . . . ?
C25 N5 C27 C32 75.82(18) . . . . ?
C24 N5 C27 C32 -105.49(15) . . . . ?
C32 C27 C28 C29 -0.5(2) . . . . ?
N5 C27 C28 C29 -178.33(12) . . . . ?
C27 C28 C29 C30 -1.2(2) . . . . ?
C28 C29 C30 C31 1.1(2) . . . . ?
C29 C30 C31 C32 0.6(2) . . . . ?
C30 C31 C32 C27 -2.3(2) . . . . ?
C30 C31 C32 N6 173.97(13) . . . . ?
C28 C27 C32 C31 2.2(2) . . . . ?
N5 C27 C32 C31 -179.94(12) . . . . ?
C28 C27 C32 N6 -174.21(13) . . . . ?
N5 C27 C32 N6 3.62(19) . . . . ?
C33 N6 C32 C31 33.7(2) . . . . ?
C33 N6 C32 C27 -150.00(14) . . . . ?
C32 N6 C33 O6 5.4(2) . . . . ?
C32 N6 C33 C34 -175.35(14) . . . . ?
